data_1529069
loop_
_publ_author_name
'Zelinska, M.'
'Zhak, O.'
'Pivan, J.Y.'
'Polianska. T.'
'Oryshchyn, S.'

_publ_section_title
;
 Solid state phase equilibria in the Er-Ni-P and Er-Ni-As systems at 800
;
_journal_name_full ' AnorganischeChemie, Organische '
_journal_page_first 1143
_journal_page_last 1152
_journal_volume 62
_journal_year 2007
_chemical_formula_sum 'As2 Er Ni4'
_chemical_name_systematic 'Er Ni4 As2'
_space_group_IT_number 136
_symmetry_space_group_name_Hall '-P 4n 2n'
_symmetry_space_group_name_H-M 'P 42/m n m'
_cell_angle_alpha 90
_cell_angle_beta 90
_cell_angle_gamma 90
_cell_formula_units_Z 2
_cell_length_a 7.2162
_cell_length_b 7.2162
_cell_length_c 3.7573
_cell_volume 195.656
_citation_journal_id_ASTM ZNBSEN
_cod_data_source_file Zelinska_ZNBSEN_2007_1368.cif
_cod_data_source_block As2Er1Ni4
_cod_original_cell_volume 195.6559
_cod_original_formula_sum 'As2 Er1 Ni4'
_cod_database_code 1529069

loop_
_symmetry_equiv_pos_as_xyz
x,y,z
-y+1/2,x+1/2,z+1/2
-x,-y,z
y+1/2,-x+1/2,z+1/2
x+1/2,-y+1/2,-z+1/2
y,x,-z
-x+1/2,y+1/2,-z+1/2
-y,-x,-z
-x,-y,-z
y-1/2,-x-1/2,-z-1/2
x,y,-z
-y-1/2,x-1/2,-z-1/2
-x-1/2,y-1/2,z-1/2
-y,-x,z
x-1/2,-y-1/2,z-1/2
y,x,z

loop_
_atom_site_label
_atom_site_type_symbol
_atom_site_fract_x
_atom_site_fract_y
_atom_site_fract_z
_atom_site_occupancy
_atom_site_U_iso_or_equiv
As1 As 0.216 0.784 0 1 0.0
Er1 Er 0 0 0.5 1 0.0
Ni1 Ni 0.3482 0.0926 0 1 0.0
